data_4503635
loop_
_publ_author_name
'Rossin, Andrea'
'Ienco, Andrea'
'Costantino, Ferdinando'
'Montini, Tiziano'
'Di Credico, Barbara'
'Caporali, Maria'
'Gonsalvi, Luca'
'Fornasiero, Paolo'
'Peruzzini, Maurizio'

_publ_section_title
;
 Phase Transitions and CO2Adsorption Properties of Polymeric Magnesium
 Formate
;
_journal_issue 9
_journal_name_full 'Crystal Growth &amp; Design'
_journal_page_first 3302
_journal_paper_doi 10.1021/cg800181q
_journal_volume 8
_journal_year 2008
_chemical_formula_sum 'C2 Mg O6'
_chemical_formula_weight 144.32
_chemical_name_systematic ' ?'
_space_group_IT_number 14
_symmetry_cell_setting monoclinic
_symmetry_space_group_name_Hall '-P 2ybc'
_symmetry_space_group_name_H-M 'P 1 21/c 1'
_cell_angle_alpha 90.0
_cell_angle_beta 98.1659(30)
_cell_angle_gamma 90.0
_cell_formula_units_Z 4
_cell_length_a 8.65107(31)
_cell_length_b 7.15222(25)
_cell_length_c 9.4041(4)
_cell_volume 575.97(4)
_pd_block_id 2009-02-27T12:48|2H2O_2_phase1|erdinando_costantino||
_pd_phase_name 'from C:/Documents and Settings/FERDINANDO/Documenti/ferdinando/lav'
_cod_data_source_file cg800181q-file005.cif
_cod_data_source_block 2H2O_2_phase_1
_cod_depositor_comments
;
The following automatic conversions were performed:

'_geom_bond_publ_flag' value 'N' changed to 'n' according to
/home/saulius/struct/CIF-dictionaries/cif_core.dic dictionary named
'cif_core.dic' version 2.4.1 from 2010-06-29 (33
times).

'_geom_angle_publ_flag' value 'N' changed to 'n' according
to /home/saulius/struct/CIF-dictionaries/cif_core.dic dictionary
named 'cif_core.dic' version 2.4.1 from 2010-06-29 (36 times).

Automatic conversion script
Id: cif_fix_values 1715 2011-07-08 13:25:40Z adriana 
;
_cod_database_code 4503635

loop_
_symmetry_equiv_pos_site_id
_symmetry_equiv_pos_as_xyz
1 +x,+y,+z
2 -x,+y+1/2,-z+1/2
-1 -x,-y,-z
-2 +x,-y+1/2,+z+1/2

loop_
_atom_site_type_symbol
_atom_site_label
_atom_site_fract_x
_atom_site_fract_y
_atom_site_fract_z
_atom_site_occupancy
_atom_site_thermal_displace_type
_atom_site_U_iso_or_equiv
_atom_site_symmetry_multiplicity
Mg Mg1 0.5 0.5 1.0 1.0 Uiso 0.0246(21) 2
O O_1 0.7132(7) 0.6584(8) 1.0006(7) 1.0 Uiso 0.0183(8) 4
C C_2 0.8185(10) 0.6052(11) 0.9363(10) 1.0 Uiso 0.0183(8) 4
O O_3 0.9318(7) 0.7238(7) 0.9254(6) 1.0 Uiso 0.0183(8) 4
O O_5 0.4179(7) 0.7304(7) 1.1043(6) 1.0 Uiso 0.0183(8) 4
C C_6 0.4779(10) 0.7629(11) 1.2323(9) 1.0 Uiso 0.0183(8) 4
O O_7 0.4039(8) 0.8838(8) 1.2988(6) 1.0 Uiso 0.0183(8) 4
Mg Mg2 0.0 0.0 0.0 1.0 Uiso 0.0371(22) 2
O Ow1 0.0886(7) 0.8893(8) 0.2027(6) 1.0 Uiso 0.0183(8) 4
O Ow2 -0.2288(6) 1.0213(7) 0.0621(5) 1.0 Uiso 0.0183(8) 4

loop_
_atom_type_symbol
_atom_type_number_in_cell
O 24.0
C 8.0
Mg 4.0

loop_
_geom_angle_atom_site_label_1
_geom_angle_atom_site_label_2
_geom_angle_atom_site_label_3
_geom_angle
_geom_angle_site_symmetry_1
_geom_angle_site_symmetry_3
_geom_angle_publ_flag
O_1 Mg1 O_1 180.0 1_555 -1_667 n
O_1 Mg1 O_5 86.12(21) 1_555 1_555 n
O_1 Mg1 O_5 93.88(21) 1_555 -1_667 n
O_1 Mg1 O_7 88.66(22) 1_555 2_647 n
O_1 Mg1 O_7 91.34(22) 1_555 -2_575 n
O_1 Mg1 O_5 93.88(21) -1_667 1_555 n
O_1 Mg1 O_5 86.12(21) -1_667 -1_667 n
O_1 Mg1 O_7 91.34(22) -1_667 2_647 n
O_1 Mg1 O_7 88.66(22) -1_667 -2_575 n
O_5 Mg1 O_5 179.972 1_555 -1_667 n
O_5 Mg1 O_7 90.38(19) 1_555 2_647 n
O_5 Mg1 O_7 89.62(19) 1_555 -2_575 n
O_5 Mg1 O_7 89.62(19) -1_667 2_647 n
O_5 Mg1 O_7 90.38(19) -1_667 -2_575 n
O_7 Mg1 O_7 180.0 2_647 -2_575 n
Mg1 O_1 C_2 122.0(6) 1_555 1_555 n
O_1 C_2 O_3 117.1(8) 1_555 1_555 n
C_2 O_3 Mg2 137.9(6) 1_555 1_666 n
Mg1 O_5 C_6 118.1(6) 1_555 1_555 n
O_5 C_6 O_7 114.8(7) 1_555 1_555 n
Mg1 O_7 C_6 122.4(6) 2_657 1_555 n
O_3 Mg2 O_3 179.972 1_444 -1_666 n
O_3 Mg2 Ow1 89.85(21) 1_444 1_545 n
O_3 Mg2 Ow1 90.15(21) 1_444 -1_565 n
O_3 Mg2 Ow2 86.17(21) 1_444 1_545 n
O_3 Mg2 Ow2 93.83(21) 1_444 -1_565 n
O_3 Mg2 Ow1 90.15(21) -1_666 1_545 n
O_3 Mg2 Ow1 89.85(21) -1_666 -1_565 n
O_3 Mg2 Ow2 93.83(21) -1_666 1_545 n
O_3 Mg2 Ow2 86.17(21) -1_666 -1_565 n
Ow1 Mg2 Ow1 179.9657 1_545 -1_565 n
Ow1 Mg2 Ow2 90.65(20) 1_545 1_545 n
Ow1 Mg2 Ow2 89.35(20) 1_545 -1_565 n
Ow1 Mg2 Ow2 89.35(20) -1_565 1_545 n
Ow1 Mg2 Ow2 90.65(20) -1_565 -1_565 n
Ow2 Mg2 Ow2 180.0 1_545 -1_565 n

loop_
_geom_bond_atom_site_label_1
_geom_bond_atom_site_label_2
_geom_bond_distance
_geom_bond_site_symmetry_2
_geom_bond_publ_flag
Mg1 O_1 2.164(6) 1_555 n
Mg1 O_1 2.164(6) -1_667 n
Mg1 O_5 2.093(5) 1_555 n
Mg1 O_5 2.093(5) -1_667 n
Mg1 C_6 2.909(8) 1_555 n
Mg1 C_6 2.909(8) -1_667 n
Mg1 O_7 2.125(6) 2_647 n
Mg1 O_7 2.125(6) -2_564 n
O_1 Mg1 2.164(6) 1_555 n
O_1 C_2 1.224(8) 1_555 n
O_1 O_3 2.163(8) 1_555 n
C_2 O_1 1.224(8) 1_555 n
C_2 O_3 1.311(8) 1_555 n
O_3 O_1 2.163(8) 1_555 n
O_3 C_2 1.311(8) 1_555 n
O_3 Mg2 2.150(5) 1_666 n
O_5 Mg1 2.093(5) 1_555 n
O_5 C_6 1.263(8) 1_555 n
O_5 O_7 2.151(6) 1_555 n
C_6 Mg1 2.909(8) 1_555 n
C_6 O_5 1.263(8) 1_555 n
C_6 O_7 1.290(8) 1_555 n
O_7 Mg1 2.125(6) 2_657 n
O_7 O_5 2.151(6) 1_555 n
O_7 C_6 1.290(8) 1_555 n
Mg2 O_3 2.150(5) 1_444 n
Mg2 O_3 2.150(5) -1_666 n
Mg2 Ow1 2.106(5) 1_545 n
Mg2 Ow1 2.106(5) -1_565 n
Mg2 Ow2 2.147(5) 1_545 n
Mg2 Ow2 2.147(5) -1_565 n
Ow1 Mg2 2.106(5) 1_565 n
Ow2 Mg2 2.147(5) 1_565 n
